data_7047061
loop_
_publ_author_name
'Ghosh, Sagar'
'Mandal, Shuvankar'
'Singh, Mukesh Kumar'
'Liu, Cai-Ming'
'Rajaraman, Gopalan'
'Mohanta, Sasankasekhar'

_publ_section_title
;
 Experimental and theoretical exploration of magnetic exchange
 interactions and single-molecule magnetic behaviour of
 bis(\h<sup>1</sup>:\h<sup>2</sup>:\m<sub>2</sub>-carboxylate)Gd/Dy
 systems.
;
_journal_issue 33
_journal_name_full 'Dalton transactions (Cambridge, England : 2003)'
_journal_page_first 11455
_journal_page_last 11469
_journal_paper_doi 10.1039/c8dt02008f
_journal_volume 47
_journal_year 2018
_chemical_formula_sum 'C32 H46 Dy2 N4 O16'
_chemical_formula_weight 1067.73
_space_group_crystal_system monoclinic
_space_group_IT_number 14
_space_group_name_Hall '-P 2yn'
_space_group_name_H-M_alt 'P 1 21/n 1'
_symmetry_space_group_name_Hall '-P 2yn'
_symmetry_space_group_name_H-M 'P 1 21/n 1'
_atom_sites_solution_hydrogens mixed
_audit_creation_method SHELXL-2014/7
_audit_update_record
;
2018-06-09 deposited with the CCDC.
2018-07-16 downloaded from the CCDC.
;
_cell_angle_alpha 90
_cell_angle_beta 108.982(2)
_cell_angle_gamma 90
_cell_formula_units_Z 2
_cell_length_a 11.4531(5)
_cell_length_b 13.9589(6)
_cell_length_c 13.0023(5)
_cell_measurement_reflns_used 6225
_cell_measurement_temperature 296(2)
_cell_measurement_theta_max 23.66
_cell_measurement_theta_min 2.21
_cell_volume 1965.67(14)
_computing_cell_refinement 'Bruker SAINT'
_computing_data_collection 'Bruker APEX2'
_computing_data_reduction 'Bruker SAINT'
_computing_molecular_graphics 'Bruker SHELXTL'
_computing_publication_material 'Bruker SHELXTL'
_computing_structure_refinement 'SHELXL-2014/7 (Sheldrick, 2014)'
_computing_structure_solution 'SHELXS-97 (Sheldrick, 2008)'
_diffrn_ambient_temperature 296(2)
_diffrn_measured_fraction_theta_full 1.000
_diffrn_measured_fraction_theta_max 0.996
_diffrn_measurement_device_type 'Bruker APEX-II CCD'
_diffrn_measurement_method '\f and \w scans'
_diffrn_radiation_type MoK\a
_diffrn_radiation_wavelength 0.71073
_diffrn_reflns_av_R_equivalents 0.0688
_diffrn_reflns_av_unetI/netI 0.0442
_diffrn_reflns_Laue_measured_fraction_full 1.000
_diffrn_reflns_Laue_measured_fraction_max 0.996
_diffrn_reflns_limit_h_max 14
_diffrn_reflns_limit_h_min -14
_diffrn_reflns_limit_k_max 17
_diffrn_reflns_limit_k_min -17
_diffrn_reflns_limit_l_max 16
_diffrn_reflns_limit_l_min -14
_diffrn_reflns_number 28225
_diffrn_reflns_point_group_measured_fraction_full 1.000
_diffrn_reflns_point_group_measured_fraction_max 0.996
_diffrn_reflns_theta_full 25.242
_diffrn_reflns_theta_max 26.866
_diffrn_reflns_theta_min 2.062
_exptl_absorpt_coefficient_mu 3.846
_exptl_absorpt_correction_type multi-scan
_exptl_absorpt_process_details SADABS
_exptl_crystal_colour yellow
_exptl_crystal_density_diffrn 1.804
_exptl_crystal_description cuboid
_exptl_crystal_F_000 1052
_exptl_crystal_size_max 0.200
_exptl_crystal_size_mid 0.180
_exptl_crystal_size_min 0.160
_exptl_transmission_factor_max 0.578
_exptl_transmission_factor_min 0.513
_refine_diff_density_max 1.070
_refine_diff_density_min -0.683
_refine_diff_density_rms 0.112
_refine_ls_extinction_method none
_refine_ls_goodness_of_fit_ref 0.952
_refine_ls_hydrogen_treatment mixed
_refine_ls_matrix_type full
_refine_ls_number_parameters 257
_refine_ls_number_reflns 4220
_refine_ls_number_restraints 2
_refine_ls_restrained_S_all 0.952
_refine_ls_R_factor_all 0.0457
_refine_ls_R_factor_gt 0.0315
_refine_ls_shift/su_max 0.000
_refine_ls_shift/su_mean 0.000
_refine_ls_structure_factor_coef Fsqd
_refine_ls_weighting_details 'w=1/[\s^2^(Fo^2^)+(0.0500P)^2^+1.0000P] where P=(Fo^2^+2Fc^2^)/3'
_refine_ls_weighting_scheme calc
_refine_ls_wR_factor_gt 0.0780
_refine_ls_wR_factor_ref 0.0863
_reflns_Friedel_coverage 0.000
_reflns_number_gt 3299
_reflns_number_total 4220
_reflns_threshold_expression 'I > 2\s(I)'
_cod_data_source_file c8dt02008f2.cif
_cod_data_source_block 2
_cod_depositor_comments 'Adding full bibliography for 7047060--7047061.cif.'
_cod_database_code 7047061
_shelx_shelxl_version_number 2014/7
_shelx_space_group_comment
;
The symmetry employed for this shelxl refinement is uniquely defined
by the following loop, which should always be used as a source of
symmetry information in preference to the above space-group names.
They are only intended as comments.
;
_shelx_estimated_absorpt_t_min 0.513
_shelx_estimated_absorpt_t_max 0.578

loop_
_space_group_symop_operation_xyz
'x, y, z'
'-x+1/2, y+1/2, -z+1/2'
'-x, -y, -z'
'x-1/2, -y-1/2, z-1/2'

loop_
_atom_site_label
_atom_site_type_symbol
_atom_site_fract_x
_atom_site_fract_y
_atom_site_fract_z
_atom_site_U_iso_or_equiv
_atom_site_adp_type
_atom_site_occupancy
_atom_site_site_symmetry_order
_atom_site_calc_flag
_atom_site_refinement_flags_posn
_atom_site_refinement_flags_adp
C1 C 0.1730(4) 0.0541(3) 0.4306(4) 0.0393(10) Uani 1 1 d . .
C2 C 0.1716(4) -0.0020(3) 0.5221(4) 0.0417(10) Uani 1 1 d . .
C3 C 0.2011(5) 0.0375(3) 0.6239(4) 0.0541(13) Uani 1 1 d . .
H3 H 0.1955 0.0005 0.6816 0.065 Uiso 1 1 calc R U
C4 C 0.2392(5) 0.1320(4) 0.6419(4) 0.0635(14) Uani 1 1 d . .
H4 H 0.2612 0.1574 0.7117 0.076 Uiso 1 1 calc R U
C5 C 0.2445(5) 0.1880(4) 0.5572(4) 0.0572(13) Uani 1 1 d . .
H5 H 0.2735 0.2505 0.5701 0.069 Uiso 1 1 calc R U
C6 C 0.2060(4) 0.1510(3) 0.4504(4) 0.0454(11) Uani 1 1 d . .
C7 C 0.1939(4) 0.2177(3) 0.3644(4) 0.0457(11) Uani 1 1 d . .
H7 H 0.2224 0.2796 0.3838 0.055 Uiso 1 1 calc R U
C8 C 0.0885(4) 0.2651(3) 0.0893(4) 0.0432(10) Uani 1 1 d . .
C9 C 0.0735(5) 0.3510(3) 0.0188(4) 0.0561(13) Uani 1 1 d . .
H9A H 0.1147 0.3407 -0.0338 0.084 Uiso 1 1 calc R U
H9B H 0.1089 0.4057 0.0627 0.084 Uiso 1 1 calc R U
H9C H -0.0127 0.3623 -0.0180 0.084 Uiso 1 1 calc R U
C10 C 0.1325(5) -0.1567(4) 0.5844(4) 0.0564(13) Uani 1 1 d . .
H10A H 0.0725 -0.1332 0.6165 0.068 Uiso 1 1 calc R U
H10B H 0.2126 -0.1594 0.6405 0.068 Uiso 1 1 calc R U
C11 C 0.0961(6) -0.2532(4) 0.5364(5) 0.0786(18) Uani 1 1 d . .
H11A H 0.0173 -0.2493 0.4803 0.118 Uiso 1 1 calc R U
H11B H 0.0909 -0.2966 0.5920 0.118 Uiso 1 1 calc R U
H11C H 0.1568 -0.2760 0.5058 0.118 Uiso 1 1 calc R U
C12 C 0.0216(7) -0.1813(4) 0.2371(5) 0.0771(18) Uani 1 1 d . .
H12A H 0.0645 -0.1576 0.3087 0.116 Uiso 1 1 calc R U
H12B H 0.0487 -0.2454 0.2302 0.116 Uiso 1 1 calc R U
H12C H -0.0656 -0.1815 0.2254 0.116 Uiso 1 1 calc R U
C13 C 0.4996(5) 0.0226(5) 0.2404(7) 0.084(2) Uani 1 1 d . .
H13A H 0.5312 0.0771 0.2129 0.126 Uiso 1 1 calc R U
H13B H 0.5224 -0.0350 0.2114 0.126 Uiso 1 1 calc R U
H13C H 0.5335 0.0216 0.3183 0.126 Uiso 1 1 calc R U
C14 C 0.3617(5) 0.0291(4) 0.2069(4) 0.0494(12) Uani 1 1 d . .
C15 C -0.2991(5) 0.0329(4) 0.0512(5) 0.0683(17) Uani 1 1 d . .
H15A H -0.3224 0.0530 0.1123 0.102 Uiso 1 1 calc R U
H15B H -0.3232 -0.0326 0.0341 0.102 Uiso 1 1 calc R U
H15C H -0.3394 0.0726 -0.0104 0.102 Uiso 1 1 calc R U
C16 C -0.1628(4) 0.0415(3) 0.0782(4) 0.0424(11) Uani 1 1 d . .
Dy1 Dy 0.10519(2) 0.04156(2) 0.16099(2) 0.03631(9) Uani 1 1 d . .
H2A H 0.147(4) 0.3315(14) 0.218(4) 0.045(13) Uiso 1 1 d D .
H4A H 0.014(3) -0.142(2) 0.0999(14) 0.015(9) Uiso 1 1 d D .
N1 N 0.1468(3) 0.1993(2) 0.2622(3) 0.0429(9) Uani 1 1 d . .
N2 N 0.1349(4) 0.2778(3) 0.1939(3) 0.0457(9) Uani 1 1 d D .
O1 O 0.1426(3) 0.0163(2) 0.3352(3) 0.0520(8) Uani 1 1 d . .
O2 O 0.0583(3) 0.18331(19) 0.0499(2) 0.0463(8) Uani 1 1 d . .
O3 O 0.1371(3) -0.0951(2) 0.4978(3) 0.0517(8) Uani 1 1 d . .
O4 O 0.0468(4) -0.1218(2) 0.1592(3) 0.0581(9) Uani 1 1 d D .
O5 O 0.3073(3) 0.1049(2) 0.1727(3) 0.0551(9) Uani 1 1 d . .
O6 O 0.3018(3) -0.0455(2) 0.2142(3) 0.0520(9) Uani 1 1 d . .
O7 O -0.1001(3) 0.0723(3) 0.1687(3) 0.0536(8) Uani 1 1 d . .
O8 O 0.1123(3) -0.0172(2) -0.0090(3) 0.0443(7) Uani 1 1 d . .

loop_
_atom_site_aniso_label
_atom_site_aniso_U_11
_atom_site_aniso_U_22
_atom_site_aniso_U_33
_atom_site_aniso_U_23
_atom_site_aniso_U_13
_atom_site_aniso_U_12
C1 0.042(2) 0.046(2) 0.028(2) -0.0003(18) 0.0097(19) 0.0058(18)
C2 0.046(2) 0.047(2) 0.033(3) 0.005(2) 0.0144(19) 0.005(2)
C3 0.066(3) 0.066(3) 0.031(3) 0.006(2) 0.016(2) 0.012(2)
C4 0.084(4) 0.069(3) 0.029(3) -0.009(2) 0.008(2) 0.011(3)
C5 0.073(3) 0.050(3) 0.040(3) -0.013(2) 0.006(2) 0.006(2)
C6 0.052(3) 0.047(2) 0.034(3) -0.0034(19) 0.009(2) 0.003(2)
C7 0.056(3) 0.040(2) 0.040(3) -0.0121(19) 0.013(2) -0.004(2)
C8 0.052(3) 0.037(2) 0.042(3) 0.0001(19) 0.017(2) -0.0009(19)
C9 0.087(4) 0.038(2) 0.048(3) 0.004(2) 0.028(3) -0.005(2)
C10 0.060(3) 0.062(3) 0.047(3) 0.016(2) 0.017(2) 0.001(2)
C11 0.109(5) 0.064(3) 0.066(4) 0.024(3) 0.032(4) -0.004(3)
C12 0.128(5) 0.059(3) 0.051(4) 0.001(3) 0.039(4) -0.027(3)
C13 0.054(3) 0.097(5) 0.097(6) -0.011(4) 0.020(3) 0.005(3)
C14 0.052(3) 0.055(3) 0.042(3) -0.006(2) 0.017(2) 0.005(2)
C15 0.053(3) 0.096(5) 0.063(4) -0.009(3) 0.029(3) -0.005(3)
C16 0.052(3) 0.039(2) 0.041(3) 0.0049(19) 0.022(2) 0.0033(19)
Dy1 0.05120(15) 0.02896(12) 0.03036(15) 0.00024(7) 0.01542(10) 0.00097(8)
N1 0.056(2) 0.0303(17) 0.041(2) 0.0013(15) 0.0134(18) 0.0024(15)
N2 0.063(2) 0.0325(19) 0.042(2) -0.0040(16) 0.0172(18) -0.0033(17)
O1 0.079(2) 0.0433(16) 0.0323(19) 0.0000(14) 0.0154(16) -0.0018(16)
O2 0.068(2) 0.0314(15) 0.0361(18) 0.0013(12) 0.0124(15) -0.0014(13)
O3 0.070(2) 0.0502(18) 0.0353(19) 0.0064(14) 0.0184(16) -0.0035(15)
O4 0.102(3) 0.0371(16) 0.0268(19) 0.0001(13) 0.0099(17) -0.0153(18)
O5 0.058(2) 0.0393(17) 0.072(2) 0.0019(16) 0.0267(18) 0.0013(15)
O6 0.056(2) 0.0426(18) 0.056(2) 0.0092(14) 0.0168(17) 0.0088(14)
O7 0.059(2) 0.069(2) 0.037(2) -0.0111(16) 0.0220(17) -0.0010(17)
O8 0.0527(18) 0.0447(16) 0.0405(19) -0.0010(14) 0.0220(15) 0.0034(14)

loop_
_atom_type_symbol
_atom_type_description
_atom_type_scat_dispersion_real
_atom_type_scat_dispersion_imag
_atom_type_scat_source
C C 0.0033 0.0016 'International Tables Vol C Tables 4.2.6.8 and 6.1.1.4'
H H 0.0000 0.0000 'International Tables Vol C Tables 4.2.6.8 and 6.1.1.4'
N N 0.0061 0.0033 'International Tables Vol C Tables 4.2.6.8 and 6.1.1.4'
O O 0.0106 0.0060 'International Tables Vol C Tables 4.2.6.8 and 6.1.1.4'
Dy Dy -0.1892 4.4098 'International Tables Vol C Tables 4.2.6.8 and 6.1.1.4'

loop_
_geom_angle_atom_site_label_1
_geom_angle_atom_site_label_2
_geom_angle_atom_site_label_3
_geom_angle
_geom_angle_site_symmetry_1
_geom_angle_site_symmetry_3
O1 C1 C6 122.9(4) . .
O1 C1 C2 120.3(4) . .
C6 C1 C2 116.8(4) . .
O3 C2 C3 124.6(4) . .
O3 C2 C1 114.2(4) . .
C3 C2 C1 121.1(4) . .
C2 C3 C4 120.8(5) . .
C2 C3 H3 119.6 . .
C4 C3 H3 119.6 . .
C5 C4 C3 120.2(5) . .
C5 C4 H4 119.9 . .
C3 C4 H4 119.9 . .
C4 C5 C6 120.1(5) . .
C4 C5 H5 119.9 . .
C6 C5 H5 119.9 . .
C1 C6 C5 120.7(4) . .
C1 C6 C7 122.2(4) . .
C5 C6 C7 116.9(4) . .
N1 C7 C6 125.5(4) . .
N1 C7 H7 117.3 . .
C6 C7 H7 117.3 . .
O2 C8 N2 121.1(4) . .
O2 C8 C9 121.5(4) . .
N2 C8 C9 117.4(4) . .
C8 C9 H9A 109.5 . .
C8 C9 H9B 109.5 . .
H9A C9 H9B 109.5 . .
C8 C9 H9C 109.5 . .
H9A C9 H9C 109.5 . .
H9B C9 H9C 109.5 . .
O3 C10 C11 106.9(4) . .
O3 C10 H10A 110.3 . .
C11 C10 H10A 110.3 . .
O3 C10 H10B 110.3 . .
C11 C10 H10B 110.3 . .
H10A C10 H10B 108.6 . .
C10 C11 H11A 109.5 . .
C10 C11 H11B 109.5 . .
H11A C11 H11B 109.5 . .
C10 C11 H11C 109.5 . .
H11A C11 H11C 109.5 . .
H11B C11 H11C 109.5 . .
O4 C12 H12A 109.5 . .
O4 C12 H12B 109.5 . .
H12A C12 H12B 109.5 . .
O4 C12 H12C 109.5 . .
H12A C12 H12C 109.5 . .
H12B C12 H12C 109.5 . .
C14 C13 H13A 109.5 . .
C14 C13 H13B 109.5 . .
H13A C13 H13B 109.5 . .
C14 C13 H13C 109.5 . .
H13A C13 H13C 109.5 . .
H13B C13 H13C 109.5 . .
O5 C14 O6 120.6(5) . .
O5 C14 C13 121.2(5) . .
O6 C14 C13 118.3(5) . .
C16 C15 H15A 109.5 . .
C16 C15 H15B 109.5 . .
H15A C15 H15B 109.5 . .
C16 C15 H15C 109.5 . .
H15A C15 H15C 109.5 . .
H15B C15 H15C 109.5 . .
O7 C16 O8 120.7(4) . 3
O7 C16 C15 119.5(5) . .
O8 C16 C15 119.8(5) 3 .
O1 Dy1 O4 79.37(11) . .
O1 Dy1 O8 148.03(11) . .
O4 Dy1 O8 75.80(11) . .
O1 Dy1 O2 133.09(11) . .
O4 Dy1 O2 140.99(10) . .
O8 Dy1 O2 78.15(10) . .
O1 Dy1 O7 81.50(13) . .
O4 Dy1 O7 84.06(14) . .
O8 Dy1 O7 115.17(11) . .
O2 Dy1 O7 81.32(12) . .
O1 Dy1 O5 97.53(13) . .
O4 Dy1 O5 127.44(13) . .
O8 Dy1 O5 82.22(11) . .
O2 Dy1 O5 76.18(11) . .
O7 Dy1 O5 148.00(12) . .
O1 Dy1 O6 77.02(13) . .
O4 Dy1 O6 75.91(13) . .
O8 Dy1 O6 77.65(12) . .
O2 Dy1 O6 125.63(11) . .
O7 Dy1 O6 152.88(12) . .
O5 Dy1 O6 52.81(11) . .
O1 Dy1 N1 70.26(12) . .
O4 Dy1 N1 147.77(12) . .
O8 Dy1 N1 136.42(11) . .
O2 Dy1 N1 64.13(11) . .
O7 Dy1 N1 81.11(12) . .
O5 Dy1 N1 68.73(12) . .
O6 Dy1 N1 106.52(11) . .
O1 Dy1 O8 124.77(12) . 3
O4 Dy1 O8 71.10(11) . 3
O8 Dy1 O8 64.64(12) . 3
O2 Dy1 O8 71.67(10) . 3
O7 Dy1 O8 50.53(10) . 3
O5 Dy1 O8 137.46(11) . 3
O6 Dy1 O8 134.51(10) . 3
N1 Dy1 O8 118.14(10) . 3
C7 N1 N2 115.1(4) . .
C7 N1 Dy1 130.9(3) . .
N2 N1 Dy1 113.1(3) . .
C8 N2 N1 118.8(4) . .
C8 N2 H2A 119(3) . .
N1 N2 H2A 121(3) . .
C1 O1 Dy1 146.1(3) . .
C8 O2 Dy1 121.7(3) . .
C2 O3 C10 118.2(4) . .
C12 O4 Dy1 133.0(3) . .
C12 O4 H4A 110(3) . .
Dy1 O4 H4A 114(3) . .
C14 O5 Dy1 94.0(3) . .
C14 O6 Dy1 92.4(3) . .
C16 O7 Dy1 99.8(3) . .
C16 O8 Dy1 156.0(3) 3 .
C16 O8 Dy1 88.4(3) 3 3
Dy1 O8 Dy1 115.36(12) . 3

loop_
_geom_bond_atom_site_label_1
_geom_bond_atom_site_label_2
_geom_bond_distance
_geom_bond_site_symmetry_2
C1 O1 1.287(5) .
C1 C6 1.405(6) .
C1 C2 1.428(6) .
C2 O3 1.365(6) .
C2 C3 1.372(7) .
C3 C4 1.384(7) .
C3 H3 0.9300 .
C4 C5 1.368(7) .
C4 H4 0.9300 .
C5 C6 1.411(6) .
C5 H5 0.9300 .
C6 C7 1.427(6) .
C7 N1 1.288(5) .
C7 H7 0.9300 .
C8 O2 1.253(5) .
C8 N2 1.301(6) .
C8 C9 1.485(6) .
C9 H9A 0.9600 .
C9 H9B 0.9600 .
C9 H9C 0.9600 .
C10 O3 1.431(5) .
C10 C11 1.486(8) .
C10 H10A 0.9700 .
C10 H10B 0.9700 .
C11 H11A 0.9600 .
C11 H11B 0.9600 .
C11 H11C 0.9600 .
C12 O4 1.411(6) .
C12 H12A 0.9600 .
C12 H12B 0.9600 .
C12 H12C 0.9600 .
C13 C14 1.498(8) .
C13 H13A 0.9600 .
C13 H13B 0.9600 .
C13 H13C 0.9600 .
C14 O5 1.234(5) .
C14 O6 1.268(6) .
C15 C16 1.488(7) .
C15 H15A 0.9600 .
C15 H15B 0.9600 .
C15 H15C 0.9600 .
C16 O7 1.239(6) .
C16 O8 1.265(6) 3
Dy1 O1 2.193(3) .
Dy1 O4 2.374(3) .
Dy1 O8 2.384(3) .
Dy1 O2 2.405(3) .
Dy1 O7 2.423(3) .
Dy1 O5 2.436(3) .
Dy1 O6 2.452(3) .
Dy1 N1 2.530(3) .
Dy1 O8 2.650(3) 3
N1 N2 1.389(5) .
N2 H2A 0.804(10) .
O4 H4A 0.793(10) .
O8 C16 1.265(6) 3
O8 Dy1 2.650(3) 3
